data_2218363
loop_
_publ_author_name
'Tomiyama, Etsuko'
'Miyamura, Kazuo'

_publ_section_title
;
 1,2-Bis(undecylsulfanyl)benzene
;
_journal_coeditor_code CI2597
_journal_issue 6
_journal_name_full 'Acta Crystallographica Section E'
_journal_page_first o1119
_journal_paper_doi 10.1107/S1600536808014712
_journal_volume 64
_journal_year 2008
_chemical_formula_iupac 'C28 H50 S2'
_chemical_formula_moiety 'C28 H50 S2'
_chemical_formula_sum 'C28 H50 S2'
_chemical_formula_weight 450.80
_chemical_name_systematic
;
1,2-Bis(undecylsulfanyl)benzene
;
_space_group_IT_number 14
_symmetry_cell_setting monoclinic
_symmetry_space_group_name_Hall '-P 2ybc'
_symmetry_space_group_name_H-M 'P 1 21/c 1'
_atom_sites_solution_hydrogens geom
_atom_sites_solution_primary direct
_atom_sites_solution_secondary difmap
_cell_angle_alpha 90.00
_cell_angle_beta 91.245(3)
_cell_angle_gamma 90.00
_cell_formula_units_Z 4
_cell_length_a 5.4024(10)
_cell_length_b 16.863(3)
_cell_length_c 29.611(5)
_cell_measurement_reflns_used 3006
_cell_measurement_temperature 100.0(10)
_cell_measurement_theta_max 27.74
_cell_measurement_theta_min 2.41
_cell_volume 2696.9(8)
_computing_cell_refinement 'SAINT (Bruker, 2001)'
_computing_data_collection 'SMART (Bruker, 2001)'
_computing_data_reduction 'SAINT (Bruker, 2001)'
_computing_molecular_graphics
;
ORTEPIII (Burnett & Johnson, 1996) and Mercury (Macrae <i>et al.</i>,
2006)
;
_computing_publication_material
;
SHELXL97 (Sheldrick, 2008), <i>KENX</i> (Sakai, 2002), ORTEPIII
(Burnett &
Johnson, 1996) and Mercury (Macrae <i>et al.</i>,  2006)
;
_computing_structure_refinement 'SHELXL97 (Sheldrick, 2008)'
_computing_structure_solution 'SHELXS97 (Sheldrick, 2008)'
_diffrn_ambient_temperature 100.0(10)
_diffrn_detector_area_resol_mean 8.366
_diffrn_measured_fraction_theta_full 0.997
_diffrn_measured_fraction_theta_max 0.970
_diffrn_measurement_device 'Bruker SMART APEX CCD-detector'
_diffrn_measurement_method \w
_diffrn_radiation_monochromator graphite
_diffrn_radiation_source 'fine-focus sealed tube'
_diffrn_radiation_type MoK\a
_diffrn_radiation_wavelength 0.71073
_diffrn_reflns_av_R_equivalents 0.0862
_diffrn_reflns_av_sigmaI/netI 0.0996
_diffrn_reflns_limit_h_max 5
_diffrn_reflns_limit_h_min -6
_diffrn_reflns_limit_k_max 21
_diffrn_reflns_limit_k_min -21
_diffrn_reflns_limit_l_max 37
_diffrn_reflns_limit_l_min -24
_diffrn_reflns_number 15683
_diffrn_reflns_theta_full 25.00
_diffrn_reflns_theta_max 27.47
_diffrn_reflns_theta_min 3.01
_diffrn_standards_decay_% 'no decay, variation 0.055'
_diffrn_standards_interval_time 330
_diffrn_standards_number 50
_exptl_absorpt_coefficient_mu 0.210
_exptl_absorpt_correction_T_max 0.99087
_exptl_absorpt_correction_T_min 0.90137
_exptl_absorpt_correction_type analytical
_exptl_absorpt_process_details '(XPREP; Bruker 2000)'
_exptl_crystal_colour white
_exptl_crystal_density_diffrn 1.110
_exptl_crystal_density_method 'not measured'
_exptl_crystal_description Needle
_exptl_crystal_F_000 1000
_exptl_crystal_size_max 0.55
_exptl_crystal_size_mid 0.11
_exptl_crystal_size_min 0.10
_refine_diff_density_max 0.754
_refine_diff_density_min -0.550
_refine_ls_extinction_coef 'not refined'
_refine_ls_extinction_expression not_defined
_refine_ls_extinction_method none
_refine_ls_goodness_of_fit_ref 1.135
_refine_ls_hydrogen_treatment constr
_refine_ls_matrix_type full
_refine_ls_number_parameters 273
_refine_ls_number_reflns 5958
_refine_ls_number_restraints 0
_refine_ls_restrained_S_all 1.135
_refine_ls_R_factor_all 0.1182
_refine_ls_R_factor_gt 0.0875
_refine_ls_shift/su_max 0.001
_refine_ls_shift/su_mean 0.000
_refine_ls_structure_factor_coef Fsqd
_refine_ls_weighting_details 'calc w=1/[\s^2^(Fo^2^)+(0.0976P)^2^] where P=(Fo^2^+2Fc^2^)/3'
_refine_ls_weighting_scheme calc
_refine_ls_wR_factor_gt 0.1908
_refine_ls_wR_factor_ref 0.2046
_reflns_number_gt 4452
_reflns_number_total 5958
_reflns_threshold_expression I>2\s(I)
_cod_data_source_file ci2597.cif
_cod_data_source_block I
_cod_depositor_comments
;
The following automatic conversions were performed:
'_symmetry_cell_setting' value 'Monoclinic' changed to 'monoclinic'
according to '/home/saulius/struct/CIF-dictionaries/cif_core.dic'
dictionary named 'cif_core.dic' version 2.4.1 from 2010-06-29.

Automatic conversion script
Id: cif_fix_enum 1527 2010-12-29 10:47:43Z saulius 

The following automatic conversions were performed:

'_symmetry_cell_setting' value 'Monoclinic' changed to 'monoclinic'
according to /home/saulius/struct/CIF-dictionaries/cif_core.dic
dictionary named 'cif_core.dic' version 2.4.1 from 2010-06-29.

Automatic conversion script
Id: cif_fix_values 1715 2011-07-08 13:25:40Z adriana 
;
_cod_original_sg_symbol_H-M 'P 21/c'
_cod_database_code 2218363
_cod_database_fobs_code 2218363

loop_
_symmetry_equiv_pos_as_xyz
'x, y, z'
'-x, y+1/2, -z+1/2'
'-x, -y, -z'
'x, -y-1/2, z-1/2'

loop_
_atom_site_type_symbol
_atom_site_label
_atom_site_fract_x
_atom_site_fract_y
_atom_site_fract_z
_atom_site_U_iso_or_equiv
_atom_site_adp_type
_atom_site_calc_flag
_atom_site_refinement_flags
_atom_site_occupancy
C C1 0.3636(6) 0.23339(18) 0.47850(11) 0.0143(7) Uani d . 1
C C2 0.3445(6) 0.31584(19) 0.47775(11) 0.0177(7) Uani d . 1
H H2 0.2129 0.3404 0.4611 0.021 Uiso calc R 1
C C3 0.5152(6) 0.36204(19) 0.50091(12) 0.0206(8) Uani d . 1
H H3 0.5028 0.4182 0.4998 0.025 Uiso calc R 1
C C4 0.7044(6) 0.3267(2) 0.52580(11) 0.0196(7) Uani d . 1
H H4 0.8218 0.3588 0.5417 0.024 Uiso calc R 1
C C5 0.7236(6) 0.24514(19) 0.52766(11) 0.0172(7) Uani d . 1
H H5 0.8540 0.2213 0.5449 0.021 Uiso calc R 1
C C6 0.5529(6) 0.19786(18) 0.50448(10) 0.0126(6) Uani d . 1
C C7 -0.0418(6) 0.23663(19) 0.41612(11) 0.0161(7) Uani d . 1
H H7A -0.1406 0.2689 0.4370 0.019 Uiso calc R 1
H H7B 0.0570 0.2729 0.3973 0.019 Uiso calc R 1
C C8 -0.2111(6) 0.18638(19) 0.38639(11) 0.0156(7) Uani d . 1
H H8A -0.3070 0.1502 0.4057 0.019 Uiso calc R 1
H H8B -0.1091 0.1534 0.3663 0.019 Uiso calc R 1
C C9 -0.3894(6) 0.23563(19) 0.35769(11) 0.0160(7) Uani d . 1
H H9A -0.4946 0.2674 0.3778 0.019 Uiso calc R 1
H H9B -0.2933 0.2730 0.3391 0.019 Uiso calc R 1
C C10 -0.5543(6) 0.18594(19) 0.32679(11) 0.0166(7) Uani d . 1
H H10A -0.6531 0.1496 0.3455 0.020 Uiso calc R 1
H H10B -0.4486 0.1531 0.3073 0.020 Uiso calc R 1
C C11 -0.7305(6) 0.23463(19) 0.29673(11) 0.0165(7) Uani d . 1
H H11A -0.8384 0.2668 0.3162 0.020 Uiso calc R 1
H H11B -0.6320 0.2716 0.2784 0.020 Uiso calc R 1
C C12 -0.8924(6) 0.1844(2) 0.26526(11) 0.0175(7) Uani d . 1
H H12A -0.7845 0.1524 0.2458 0.021 Uiso calc R 1
H H12B -0.9904 0.1473 0.2836 0.021 Uiso calc R 1
C C13 -1.0683(6) 0.23277(19) 0.23545(11) 0.0171(7) Uani d . 1
H H13A -1.1768 0.2645 0.2550 0.021 Uiso calc R 1
H H13B -0.9702 0.2702 0.2173 0.021 Uiso calc R 1
C C14 -1.2293(6) 0.18315(19) 0.20373(11) 0.0167(7) Uani d . 1
H H14A -1.3252 0.1451 0.2219 0.020 Uiso calc R 1
H H14B -1.1208 0.1521 0.1838 0.020 Uiso calc R 1
C C15 -1.4082(6) 0.2314(2) 0.17450(11) 0.0174(7) Uani d . 1
H H15A -1.3129 0.2701 0.1567 0.021 Uiso calc R 1
H H15B -1.5193 0.2616 0.1943 0.021 Uiso calc R 1
C C16 -1.5645(6) 0.1807(2) 0.14234(11) 0.0203(8) Uani d . 1
H H16A -1.6564 0.1411 0.1601 0.024 Uiso calc R 1
H H16B -1.4533 0.1514 0.1221 0.024 Uiso calc R 1
C C17 -1.7491(7) 0.2284(2) 0.11360(12) 0.0247(8) Uani d . 1
H H17A -1.8648 0.2558 0.1333 0.037 Uiso calc R 1
H H17B -1.8413 0.1926 0.0933 0.037 Uiso calc R 1
H H17C -1.6598 0.2675 0.0957 0.037 Uiso calc R 1
C C18 0.8229(6) 0.06584(19) 0.53962(10) 0.0147(7) Uani d . 1
H H18A 0.8749 0.0117 0.5311 0.018 Uiso calc R 1
H H18B 0.9610 0.1021 0.5327 0.018 Uiso calc R 1
C C19 0.7839(6) 0.06751(19) 0.58997(11) 0.0151(7) Uani d . 1
H H19A 0.6565 0.0280 0.5979 0.018 Uiso calc R 1
H H19B 0.7241 0.1206 0.5990 0.018 Uiso calc R 1
C C20 1.0263(6) 0.04874(19) 0.61545(11) 0.0169(7) Uani d . 1
H H20A 1.0864 -0.0037 0.6055 0.020 Uiso calc R 1
H H20B 1.1518 0.0886 0.6071 0.020 Uiso calc R 1
C C21 1.0057(6) 0.04781(19) 0.66646(11) 0.0182(7) Uani d . 1
H H21A 0.9020 0.0022 0.6753 0.022 Uiso calc R 1
H H21B 0.9214 0.0969 0.6762 0.022 Uiso calc R 1
C C22 1.2558(6) 0.0419(2) 0.69080(11) 0.0172(7) Uani d . 1
H H22A 1.3383 -0.0074 0.6811 0.021 Uiso calc R 1
H H22B 1.3597 0.0870 0.6813 0.021 Uiso calc R 1
C C23 1.2446(6) 0.04204(19) 0.74200(11) 0.0190(7) Uani d . 1
H H23A 1.1481 -0.0046 0.7517 0.023 Uiso calc R 1
H H23B 1.1555 0.0902 0.7518 0.023 Uiso calc R 1
C C24 1.4977(6) 0.0400(2) 0.76552(11) 0.0182(7) Uani d . 1
H H24A 1.5864 -0.0082 0.7558 0.022 Uiso calc R 1
H H24B 1.5943 0.0865 0.7556 0.022 Uiso calc R 1
C C25 1.4887(6) 0.0404(2) 0.81672(11) 0.0188(7) Uani d . 1
H H25A 1.3865 -0.0049 0.8266 0.023 Uiso calc R 1
H H25B 1.4065 0.0897 0.8266 0.023 Uiso calc R 1
C C26 1.7422(6) 0.0350(2) 0.83994(11) 0.0194(7) Uani d . 1
H H26A 1.8269 -0.0133 0.8292 0.023 Uiso calc R 1
H H26B 1.8421 0.0813 0.8309 0.023 Uiso calc R 1
C C27 1.7338(7) 0.0323(2) 0.89105(12) 0.0243(8) Uani d . 1
H H27A 1.6665 0.0831 0.9022 0.029 Uiso calc R 1
H H27B 1.6197 -0.0105 0.9001 0.029 Uiso calc R 1
C C28 1.9854(7) 0.0181(2) 0.91318(13) 0.0298(9) Uani d . 1
H H28A 2.0508 -0.0330 0.9031 0.045 Uiso calc R 1
H H28B 1.9693 0.0176 0.9461 0.045 Uiso calc R 1
H H28C 2.0989 0.0606 0.9046 0.045 Uiso calc R 1
S S1 0.16106(14) 0.17012(5) 0.44775(3) 0.0151(2) Uani d . 1
S S2 0.55814(15) 0.09312(5) 0.50441(3) 0.0171(2) Uani d . 1

loop_
_atom_site_aniso_label
_atom_site_aniso_U_11
_atom_site_aniso_U_22
_atom_site_aniso_U_33
_atom_site_aniso_U_12
_atom_site_aniso_U_13
_atom_site_aniso_U_23
C1 0.0147(16) 0.0167(16) 0.0114(17) -0.0035(13) -0.0017(12) 0.0033(13)
C2 0.0188(17) 0.0186(17) 0.0156(18) 0.0018(14) -0.0028(13) 0.0007(14)
C3 0.0254(18) 0.0135(17) 0.0228(19) 0.0004(14) -0.0050(14) -0.0015(14)
C4 0.0227(17) 0.0221(18) 0.0137(17) -0.0030(14) -0.0066(13) -0.0013(14)
C5 0.0180(17) 0.0187(17) 0.0149(17) 0.0012(13) -0.0027(13) 0.0018(13)
C6 0.0147(15) 0.0123(15) 0.0109(16) -0.0034(12) -0.0017(12) 0.0021(12)
C7 0.0131(16) 0.0191(17) 0.0160(18) 0.0021(13) -0.0040(12) 0.0025(13)
C8 0.0166(16) 0.0161(16) 0.0139(17) 0.0007(13) -0.0045(13) -0.0011(13)
C9 0.0153(16) 0.0156(16) 0.0169(18) 0.0011(13) -0.0027(13) 0.0024(13)
C10 0.0137(16) 0.0195(17) 0.0163(18) 0.0010(13) -0.0050(13) -0.0014(13)
C11 0.0141(16) 0.0189(17) 0.0163(18) -0.0008(13) -0.0022(13) 0.0003(13)
C12 0.0157(16) 0.0210(18) 0.0157(18) -0.0016(13) -0.0041(13) 0.0011(14)
C13 0.0144(16) 0.0204(17) 0.0164(18) -0.0026(13) -0.0041(13) 0.0013(14)
C14 0.0155(16) 0.0190(17) 0.0155(18) -0.0002(13) -0.0038(13) 0.0006(13)
C15 0.0155(16) 0.0211(17) 0.0153(18) -0.0014(13) -0.0058(13) 0.0030(13)
C16 0.0206(17) 0.0234(18) 0.0165(18) -0.0009(14) -0.0083(14) 0.0005(14)
C17 0.0254(19) 0.029(2) 0.0190(19) 0.0005(15) -0.0125(15) 0.0036(15)
C18 0.0125(15) 0.0175(16) 0.0139(17) -0.0016(13) -0.0055(12) 0.0001(13)
C19 0.0159(16) 0.0152(16) 0.0141(17) 0.0024(13) -0.0033(12) 0.0016(13)
C20 0.0173(16) 0.0176(17) 0.0157(18) 0.0003(13) -0.0054(13) -0.0002(13)
C21 0.0222(17) 0.0167(17) 0.0154(18) 0.0014(14) -0.0043(14) 0.0030(13)
C22 0.0204(17) 0.0181(17) 0.0128(17) 0.0009(13) -0.0070(13) -0.0017(13)
C23 0.0228(18) 0.0155(16) 0.0184(19) 0.0007(14) -0.0061(14) 0.0017(13)
C24 0.0208(17) 0.0181(17) 0.0153(18) 0.0010(14) -0.0071(13) 0.0001(13)
C25 0.0218(18) 0.0183(17) 0.0160(18) 0.0014(14) -0.0052(14) 0.0020(13)
C26 0.0244(18) 0.0154(16) 0.0180(19) 0.0018(14) -0.0090(14) -0.0032(14)
C27 0.030(2) 0.0217(18) 0.020(2) 0.0010(15) -0.0054(15) 0.0003(15)
C28 0.039(2) 0.029(2) 0.020(2) 0.0013(17) -0.0158(17) 0.0016(16)
S1 0.0137(4) 0.0177(4) 0.0135(4) -0.0001(3) -0.0076(3) 0.0013(3)
S2 0.0189(4) 0.0147(4) 0.0173(5) -0.0011(3) -0.0110(3) 0.0021(3)

loop_
_atom_type_symbol
_atom_type_description
_atom_type_scat_dispersion_real
_atom_type_scat_dispersion_imag
_atom_type_scat_source
C C 0.0033 0.0016 'International Tables Vol C Tables 4.2.6.8 and 6.1.1.4'
H H 0.0000 0.0000 'International Tables Vol C Tables 4.2.6.8 and 6.1.1.4'
S S 0.1246 0.1234 'International Tables Vol C Tables 4.2.6.8 and 6.1.1.4'

loop_
_exptl_crystal_face_index_h
_exptl_crystal_face_index_k
_exptl_crystal_face_index_l
_exptl_crystal_face_perp_dist
-4.00 1.00 4.00 0.3380
4.00 -1.00 -4.00 0.2090
0.00 0.00 1.00 0.0650
0.00 1.00 -2.00 0.0150
0.00 -4.00 -5.00 0.0300

loop_
_geom_angle_atom_site_label_1
_geom_angle_atom_site_label_2
_geom_angle_atom_site_label_3
_geom_angle
C2 C1 C6 119.2(3)
C2 C1 S1 123.3(2)
C6 C1 S1 117.5(2)
C3 C2 C1 120.5(3)
C3 C2 H2 119.8
C1 C2 H2 119.8
C2 C3 C4 120.1(3)
C2 C3 H3 120.0
C4 C3 H3 120.0
C5 C4 C3 120.3(3)
C5 C4 H4 119.9
C3 C4 H4 119.9
C4 C5 C6 120.3(3)
C4 C5 H5 119.9
C6 C5 H5 119.9
C5 C6 C1 119.6(3)
C5 C6 S2 124.3(2)
C1 C6 S2 116.0(2)
C8 C7 S1 107.7(2)
C8 C7 H7A 110.2
S1 C7 H7A 110.2
C8 C7 H7B 110.2
S1 C7 H7B 110.2
H7A C7 H7B 108.5
C7 C8 C9 112.8(3)
C7 C8 H8A 109.0
C9 C8 H8A 109.0
C7 C8 H8B 109.0
C9 C8 H8B 109.0
H8A C8 H8B 107.8
C10 C9 C8 113.1(3)
C10 C9 H9A 108.9
C8 C9 H9A 108.9
C10 C9 H9B 108.9
C8 C9 H9B 108.9
H9A C9 H9B 107.8
C9 C10 C11 113.9(3)
C9 C10 H10A 108.8
C11 C10 H10A 108.8
C9 C10 H10B 108.8
C11 C10 H10B 108.8
H10A C10 H10B 107.7
C12 C11 C10 113.6(3)
C12 C11 H11A 108.8
C10 C11 H11A 108.8
C12 C11 H11B 108.8
C10 C11 H11B 108.8
H11A C11 H11B 107.7
C13 C12 C11 113.7(3)
C13 C12 H12A 108.8
C11 C12 H12A 108.8
C13 C12 H12B 108.8
C11 C12 H12B 108.8
H12A C12 H12B 107.7
C14 C13 C12 114.0(3)
C14 C13 H13A 108.8
C12 C13 H13A 108.8
C14 C13 H13B 108.8
C12 C13 H13B 108.8
H13A C13 H13B 107.7
C13 C14 C15 114.0(3)
C13 C14 H14A 108.8
C15 C14 H14A 108.8
C13 C14 H14B 108.8
C15 C14 H14B 108.8
H14A C14 H14B 107.7
C14 C15 C16 113.2(3)
C14 C15 H15A 108.9
C16 C15 H15A 108.9
C14 C15 H15B 108.9
C16 C15 H15B 108.9
H15A C15 H15B 107.8
C15 C16 C17 113.6(3)
C15 C16 H16A 108.9
C17 C16 H16A 108.9
C15 C16 H16B 108.9
C17 C16 H16B 108.9
H16A C16 H16B 107.7
C16 C17 H17A 109.5
C16 C17 H17B 109.5
H17A C17 H17B 109.5
C16 C17 H17C 109.5
H17A C17 H17C 109.5
H17B C17 H17C 109.5
C19 C18 S2 116.0(2)
C19 C18 H18A 108.3
S2 C18 H18A 108.3
C19 C18 H18B 108.3
S2 C18 H18B 108.3
H18A C18 H18B 107.4
C18 C19 C20 110.3(3)
C18 C19 H19A 109.6
C20 C19 H19A 109.6
C18 C19 H19B 109.6
C20 C19 H19B 109.6
H19A C19 H19B 108.1
C21 C20 C19 114.3(3)
C21 C20 H20A 108.7
C19 C20 H20A 108.7
C21 C20 H20B 108.7
C19 C20 H20B 108.7
H20A C20 H20B 107.6
C20 C21 C22 112.9(3)
C20 C21 H21A 109.0
C22 C21 H21A 109.0
C20 C21 H21B 109.0
C22 C21 H21B 109.0
H21A C21 H21B 107.8
C23 C22 C21 114.7(3)
C23 C22 H22A 108.6
C21 C22 H22A 108.6
C23 C22 H22B 108.6
C21 C22 H22B 108.6
H22A C22 H22B 107.6
C22 C23 C24 113.7(3)
C22 C23 H23A 108.8
C24 C23 H23A 108.8
C22 C23 H23B 108.8
C24 C23 H23B 108.8
H23A C23 H23B 107.7
C25 C24 C23 114.1(3)
C25 C24 H24A 108.7
C23 C24 H24A 108.7
C25 C24 H24B 108.7
C23 C24 H24B 108.7
H24A C24 H24B 107.6
C24 C25 C26 113.8(3)
C24 C25 H25A 108.8
C26 C25 H25A 108.8
C24 C25 H25B 108.8
C26 C25 H25B 108.8
H25A C25 H25B 107.7
C27 C26 C25 114.0(3)
C27 C26 H26A 108.8
C25 C26 H26A 108.8
C27 C26 H26B 108.8
C25 C26 H26B 108.8
H26A C26 H26B 107.6
C28 C27 C26 113.0(3)
C28 C27 H27A 109.0
C26 C27 H27A 109.0
C28 C27 H27B 109.0
C26 C27 H27B 109.0
H27A C27 H27B 107.8
C27 C28 H28A 109.5
C27 C28 H28B 109.5
H28A C28 H28B 109.5
C27 C28 H28C 109.5
H28A C28 H28C 109.5
H28B C28 H28C 109.5
C1 S1 C7 104.66(15)
C6 S2 C18 105.42(15)

loop_
_geom_bond_atom_site_label_1
_geom_bond_atom_site_label_2
_geom_bond_distance
C1 C2 1.394(4)
C1 C6 1.401(4)
C1 S1 1.767(3)
C2 C3 1.379(4)
C2 H2 0.95
C3 C4 1.382(4)
C3 H3 0.95
C4 C5 1.381(4)
C4 H4 0.95
C5 C6 1.389(4)
C5 H5 0.95
C6 S2 1.766(3)
C7 C8 1.515(4)
C7 S1 1.814(3)
C7 H7A 0.99
C7 H7B 0.99
C8 C9 1.518(4)
C8 H8A 0.99
C8 H8B 0.99
C9 C10 1.516(4)
C9 H9A 0.99
C9 H9B 0.99
C10 C11 1.528(4)
C10 H10A 0.99
C10 H10B 0.99
C11 C12 1.521(4)
C11 H11A 0.99
C11 H11B 0.99
C12 C13 1.520(4)
C12 H12A 0.99
C12 H12B 0.99
C13 C14 1.517(4)
C13 H13A 0.99
C13 H13B 0.99
C14 C15 1.519(4)
C14 H14A 0.99
C14 H14B 0.99
C15 C16 1.522(4)
C15 H15A 0.99
C15 H15B 0.99
C16 C17 1.526(4)
C16 H16A 0.99
C16 H16B 0.99
C17 H17A 0.98
C17 H17B 0.98
C17 H17C 0.98
C18 C19 1.511(4)
C18 S2 1.811(3)
C18 H18A 0.99
C18 H18B 0.99
C19 C20 1.530(4)
C19 H19A 0.99
C19 H19B 0.99
C20 C21 1.517(4)
C20 H20A 0.99
C20 H20B 0.99
C21 C22 1.521(4)
C21 H21A 0.99
C21 H21B 0.99
C22 C23 1.519(5)
C22 H22A 0.99
C22 H22B 0.99
C23 C24 1.522(4)
C23 H23A 0.99
C23 H23B 0.99
C24 C25 1.518(4)
C24 H24A 0.99
C24 H24B 0.99
C25 C26 1.521(4)
C25 H25A 0.99
C25 H25B 0.99
C26 C27 1.516(5)
C26 H26A 0.99
C26 H26B 0.99
C27 C28 1.516(5)
C27 H27A 0.99
C27 H27B 0.99
C28 H28A 0.98
C28 H28B 0.98
C28 H28C 0.98

loop_
_geom_contact_atom_site_label_1
_geom_contact_atom_site_label_2
_geom_contact_distance
_geom_contact_site_symmetry_2
S2 S2 3.2134(18) 3_656

loop_
_geom_hbond_atom_site_label_D
_geom_hbond_atom_site_label_H
_geom_hbond_atom_site_label_A
_geom_hbond_site_symmetry_A
_geom_hbond_distance_DH
_geom_hbond_distance_HA
_geom_hbond_distance_DA
_geom_hbond_angle_DHA
_geom_hbond_publ_flag
C18 H18B S1 1_655 0.99 2.99 3.749(4) 134 yes
C7 H7A Cg1 1_455 0.99 2.67 3.567(16) 151 yes

loop_
_geom_torsion_atom_site_label_1
_geom_torsion_atom_site_label_2
_geom_torsion_atom_site_label_3
_geom_torsion_atom_site_label_4
_geom_torsion
C6 C1 C2 C3 2.4(5)
S1 C1 C2 C3 -177.1(3)
C1 C2 C3 C4 -1.2(5)
C2 C3 C4 C5 -0.1(5)
C3 C4 C5 C6 0.1(5)
C4 C5 C6 C1 1.2(5)
C4 C5 C6 S2 -179.9(3)
C2 C1 C6 C5 -2.4(5)
S1 C1 C6 C5 177.1(3)
C2 C1 C6 S2 178.6(3)
S1 C1 C6 S2 -1.9(4)
S1 C7 C8 C9 -179.5(2)
C7 C8 C9 C10 178.3(3)
C8 C9 C10 C11 -178.5(3)
C9 C10 C11 C12 179.0(3)
C10 C11 C12 C13 179.8(3)
C11 C12 C13 C14 179.6(3)
C12 C13 C14 C15 179.0(3)
C13 C14 C15 C16 179.0(3)
C14 C15 C16 C17 178.6(3)
S2 C18 C19 C20 -176.2(2)
C18 C19 C20 C21 -179.2(3)
C19 C20 C21 C22 -171.0(3)
C20 C21 C22 C23 179.1(3)
C21 C22 C23 C24 -177.3(3)
C22 C23 C24 C25 179.8(3)
C23 C24 C25 C26 177.6(3)
C24 C25 C26 C27 -177.9(3)
C25 C26 C27 C28 173.9(3)
C2 C1 S1 C7 3.0(3)
C6 C1 S1 C7 -176.4(3)
C8 C7 S1 C1 176.4(2)
C5 C6 S2 C18 0.0(3)
C1 C6 S2 C18 179.0(3)
C19 C18 S2 C6 80.8(3)

loop_
_cod_related_entry_id
_cod_related_entry_database
_cod_related_entry_code
1 ChemSpider 24740108
